data_4101140
_journal_name_full 'Journal of the American Chemical Society'
_journal_paper_doi 10.1021/ja054684s
_journal_year 2006
_chemical_formula_sum 'C76 H86 Al Br N2 O4 P2'
_chemical_formula_weight 1260.30
_space_group_IT_number 61
_symmetry_cell_setting orthorhombic
_symmetry_space_group_name_Hall '-P 2bc 2ac'
_symmetry_space_group_name_H-M 'P c a b'
_cell_angle_alpha 90.00
_cell_angle_beta 90.00
_cell_angle_gamma 90.00
_cell_formula_units_Z 8
_cell_length_a 22.3928(2)
_cell_length_b 22.5503(2)
_cell_length_c 25.8204(3)
_cell_measurement_temperature 90.0(2)
_cell_volume 13038.4(2)
_diffrn_ambient_temperature 90.0(2)
_exptl_crystal_density_diffrn 1.284
_cod_original_sg_symbol_H-M 'P b c a'
_cod_database_code 4101140

loop_
_symmetry_equiv_pos_as_xyz
'x, y, z'
'-x, -y+1/2, z+1/2'
'x+1/2, -y, -z+1/2'
'-x+1/2, y+1/2, -z'
'-x, -y, -z'
'x, y-1/2, -z-1/2'
'-x-1/2, y, z-1/2'
'x-1/2, -y-1/2, z'

loop_
_atom_site_label
_atom_site_type_symbol
_atom_site_fract_x
_atom_site_fract_y
_atom_site_fract_z
_atom_site_U_iso_or_equiv
_atom_site_adp_type
_atom_site_occupancy
_atom_site_symmetry_multiplicity
_atom_site_calc_flag
_atom_site_refinement_flags
_atom_site_disorder_assembly
_atom_site_disorder_group
Br1 Br 0.550779(12) 0.130875(12) 0.277973(10) 0.02698(9) Uani 1 1 d . . .
Al1 Al 0.90771(3) 0.13492(3) 0.17266(3) 0.01254(16) Uani 1 1 d . . .
N1 N 0.94894(9) 0.06726(8) 0.21503(7) 0.0134(4) Uani 1 1 d . . .
N2 N 0.95216(9) 0.19792(8) 0.21460(7) 0.0135(5) Uani 1 1 d . . .
O1 O 0.86769(7) 0.07895(7) 0.13561(6) 0.0143(4) Uani 1 1 d . . .
O2 O 0.87067(7) 0.19314(7) 0.13418(6) 0.0147(4) Uani 1 1 d . . .
O3 O 0.97660(7) 0.13234(7) 0.12818(6) 0.0171(4) Uani 1 1 d . . .
O4 O 0.84889(7) 0.13752(7) 0.22838(6) 0.0148(4) Uani 1 1 d . . .
P1 P 1.02794(3) 0.14101(3) 0.09154(2) 0.01561(15) Uani 1 1 d . . .
P2 P 0.78585(3) 0.13780(3) 0.24893(2) 0.01450(15) Uani 1 1 d . . .
C1 C 0.86584(11) 0.02041(10) 0.13355(9) 0.0138(5) Uani 1 1 d . . .
C2 C 0.82880(11) -0.01013(10) 0.09696(9) 0.0137(5) Uani 1 1 d . . .
C3 C 0.79423(11) 0.02370(10) 0.05519(9) 0.0173(6) Uani 1 1 d . . .
C4 C 0.84004(12) 0.05559(11) 0.02062(9) 0.0235(6) Uani 1 1 d . . .
H4A H 0.8191 0.0815 -0.0038 0.035 Uiso 1 1 calc R . .
H4B H 0.8634 0.0262 0.0014 0.035 Uiso 1 1 calc R . .
H4C H 0.8668 0.0794 0.0423 0.035 Uiso 1 1 calc R . .
C5 C 0.75074(11) 0.06794(11) 0.07998(10) 0.0224(6) Uani 1 1 d . . .
H5A H 0.7209 0.0463 0.1004 0.034 Uiso 1 1 calc R . .
H5B H 0.7306 0.0907 0.0528 0.034 Uiso 1 1 calc R . .
H5C H 0.7729 0.0950 0.1026 0.034 Uiso 1 1 calc R . .
C6 C 0.75790(13) -0.01755(11) 0.02006(10) 0.0304(7) Uani 1 1 d . . .
H6A H 0.7275 -0.0380 0.0407 0.046 Uiso 1 1 calc R . .
H6B H 0.7846 -0.0468 0.0041 0.046 Uiso 1 1 calc R . .
H6C H 0.7384 0.0058 -0.0071 0.046 Uiso 1 1 calc R . .
C7 C 0.82792(11) -0.07146(11) 0.09886(9) 0.0154(6) Uani 1 1 d . . .
H7 H 0.8028 -0.0914 0.0749 0.018 Uiso 1 1 calc R . .
C8 C 0.86106(11) -0.10665(10) 0.13320(9) 0.0149(5) Uani 1 1 d . . .
C9 C 0.85692(11) -0.17440(10) 0.13036(9) 0.0174(6) Uani 1 1 d . . .
C10 C 0.79131(11) -0.19463(11) 0.13442(10) 0.0221(6) Uani 1 1 d . . .
H10A H 0.7742 -0.1802 0.1670 0.033 Uiso 1 1 calc R . .
H10B H 0.7895 -0.2380 0.1336 0.033 Uiso 1 1 calc R . .
H10C H 0.7686 -0.1785 0.1052 0.033 Uiso 1 1 calc R . .
C11 C 0.88201(11) -0.19524(10) 0.07784(10) 0.0229(6) Uani 1 1 d . . .
H11A H 0.8606 -0.1753 0.0497 0.034 Uiso 1 1 calc R . .
H11B H 0.8768 -0.2382 0.0746 0.034 Uiso 1 1 calc R . .
H11C H 0.9246 -0.1855 0.0758 0.034 Uiso 1 1 calc R . .
C12 C 0.89286(12) -0.20371(10) 0.17381(10) 0.0235(6) Uani 1 1 d . . .
H12A H 0.9353 -0.1942 0.1696 0.035 Uiso 1 1 calc R . .
H12B H 0.8874 -0.2468 0.1723 0.035 Uiso 1 1 calc R . .
H12C H 0.8789 -0.1889 0.2074 0.035 Uiso 1 1 calc R . .
C13 C 0.89807(11) -0.07690(10) 0.16703(9) 0.0153(6) Uani 1 1 d . . .
H13 H 0.9223 -0.0988 0.1904 0.018 Uiso 1 1 calc R . .
C14 C 0.90055(11) -0.01430(10) 0.16749(9) 0.0135(5) Uani 1 1 d . . .
C15 C 0.94037(10) 0.01143(11) 0.20474(9) 0.0141(6) Uani 1 1 d . . .
H15 H 0.9635 -0.0158 0.2244 0.017 Uiso 1 1 calc R . .
C16 C 0.99115(12) 0.07517(11) 0.25887(9) 0.0193(6) Uani 1 1 d . . .
H16A H 1.0191 0.0412 0.2594 0.023 Uiso 1 1 calc R . .
H16B H 0.9683 0.0744 0.2917 0.023 Uiso 1 1 calc R . .
C17 C 1.02684(11) 0.13173(10) 0.25674(10) 0.0183(6) Uani 1 1 d . . .
H17A H 1.0489 0.1334 0.2235 0.022 Uiso 1 1 calc R . .
H17B H 1.0565 0.1317 0.2852 0.022 Uiso 1 1 calc R . .
C18 C 0.98780(11) 0.18621(11) 0.26149(9) 0.0167(6) Uani 1 1 d . . .
H18A H 0.9605 0.1811 0.2913 0.020 Uiso 1 1 calc R . .
H18B H 1.0134 0.2210 0.2687 0.020 Uiso 1 1 calc R . .
C19 C 0.95243(11) 0.25320(11) 0.20127(9) 0.0158(5) Uani 1 1 d . . .
H19 H 0.9767 0.2786 0.2217 0.019 Uiso 1 1 calc R . .
C20 C 0.92069(11) 0.28109(11) 0.15952(9) 0.0172(6) Uani 1 1 d . A .
C21 C 0.87947(11) 0.25080(11) 0.12779(9) 0.0145(5) Uani 1 1 d . . .
C22 C 0.84609(11) 0.28544(11) 0.09147(9) 0.0168(6) Uani 1 1 d . . .
C23 C 0.79675(11) 0.25841(11) 0.05728(9) 0.0186(6) Uani 1 1 d . . .
C24 C 0.82274(11) 0.20877(11) 0.02396(10) 0.0243(6) Uani 1 1 d . . .
H24A H 0.8534 0.2251 0.0009 0.036 Uiso 1 1 calc R . .
H24B H 0.7909 0.1908 0.0032 0.036 Uiso 1 1 calc R . .
H24C H 0.8407 0.1785 0.0464 0.036 Uiso 1 1 calc R . .
C25 C 0.74641(11) 0.23404(11) 0.09161(9) 0.0233(6) Uani 1 1 d . . .
H25A H 0.7152 0.2167 0.0697 0.035 Uiso 1 1 calc R . .
H25B H 0.7294 0.2663 0.1123 0.035 Uiso 1 1 calc R . .
H25C H 0.7625 0.2035 0.1147 0.035 Uiso 1 1 calc R . .
C26 C 0.76870(11) 0.30334(11) 0.01974(9) 0.0243(6) Uani 1 1 d . . .
H26A H 0.7997 0.3195 -0.0030 0.036 Uiso 1 1 calc R . .
H26B H 0.7503 0.3357 0.0395 0.036 Uiso 1 1 calc R . .
H26C H 0.7381 0.2835 -0.0012 0.036 Uiso 1 1 calc R . .
C27 C 0.85826(12) 0.34580(11) 0.08873(10) 0.0214(6) Uani 1 1 d . . .
H27 H 0.8370 0.3684 0.0637 0.026 Uiso 1 1 calc R . .
C28 C 0.89949(12) 0.37606(11) 0.11998(10) 0.0244(6) Uani 1 1 d . A .
C29 C 0.90737(14) 0.44351(12) 0.11782(13) 0.0411(9) Uani 1 1 d DU . .
C30 C 0.87254(18) 0.46946(15) 0.16891(16) 0.0388(13) Uani 0.758(5) 1 d PDU A 1
H30A H 0.8888 0.4508 0.2002 0.058 Uiso 0.758(5) 1 calc PR A 1
H30B H 0.8298 0.4606 0.1662 0.058 Uiso 0.758(5) 1 calc PR A 1
H30C H 0.8782 0.5125 0.1709 0.058 Uiso 0.758(5) 1 calc PR A 1
C31 C 0.8793(2) 0.47200(15) 0.07289(16) 0.0497(16) Uani 0.758(5) 1 d PDU A 1
H31A H 0.8877 0.5147 0.0736 0.075 Uiso 0.758(5) 1 calc PR A 1
H31B H 0.8361 0.4656 0.0741 0.075 Uiso 0.758(5) 1 calc PR A 1
H31C H 0.8955 0.4548 0.0410 0.075 Uiso 0.758(5) 1 calc PR A 1
C32 C 0.9722(2) 0.4605(2) 0.1260(2) 0.0406(14) Uani 0.758(5) 1 d PDU A 1
H32A H 0.9757 0.5038 0.1273 0.061 Uiso 0.758(5) 1 calc PR A 1
H32B H 0.9964 0.4453 0.0973 0.061 Uiso 0.758(5) 1 calc PR A 1
H32C H 0.9865 0.4435 0.1586 0.061 Uiso 0.758(5) 1 calc PR A 1
C30' C 0.9290(6) 0.4527(6) 0.0507(4) 0.042(4) Uiso 0.242(5) 1 d PDU A 2
H30D H 0.8960 0.4404 0.0282 0.064 Uiso 0.242(5) 1 calc PR A 2
H30E H 0.9642 0.4284 0.0435 0.064 Uiso 0.242(5) 1 calc PR A 2
H30F H 0.9384 0.4945 0.0442 0.064 Uiso 0.242(5) 1 calc PR A 2
C31' C 0.9569(7) 0.4676(9) 0.1413(7) 0.041(6) Uiso 0.242(5) 1 d PDU A 2
H31D H 0.9909 0.4408 0.1369 0.061 Uiso 0.242(5) 1 calc PR A 2
H31E H 0.9489 0.4732 0.1783 0.061 Uiso 0.242(5) 1 calc PR A 2
H31F H 0.9660 0.5060 0.1254 0.061 Uiso 0.242(5) 1 calc PR A 2
C32' C 0.8502(6) 0.4747(6) 0.1155(6) 0.059(5) Uiso 0.242(5) 1 d PDU A 2
H32D H 0.8215 0.4509 0.0957 0.089 Uiso 0.242(5) 1 calc PR A 2
H32E H 0.8558 0.5132 0.0985 0.089 Uiso 0.242(5) 1 calc PR A 2
H32F H 0.8350 0.4808 0.1506 0.089 Uiso 0.242(5) 1 calc PR A 2
C33 C 0.92979(12) 0.34259(11) 0.15578(10) 0.0222(6) Uani 1 1 d . . .
H33 H 0.9574 0.3613 0.1784 0.027 Uiso 1 1 calc R A .
C34 C 1.05276(11) 0.21679(11) 0.08962(9) 0.0177(6) Uani 1 1 d . . .
C35 C 1.05507(14) 0.25075(12) 0.04487(11) 0.0352(8) Uani 1 1 d . . .
H35 H 1.0442 0.2337 0.0125 0.042 Uiso 1 1 calc R . .
C36 C 1.07331(15) 0.30996(13) 0.04729(12) 0.0438(9) Uani 1 1 d . . .
H36 H 1.0748 0.3329 0.0165 0.053 Uiso 1 1 calc R . .
C37 C 1.08905(13) 0.33539(12) 0.09350(11) 0.0308(7) Uani 1 1 d . . .
H37 H 1.1011 0.3758 0.0948 0.037 Uiso 1 1 calc R . .
C38 C 1.08723(12) 0.30182(12) 0.13820(11) 0.0276(7) Uani 1 1 d . . .
H38 H 1.0978 0.3192 0.1705 0.033 Uiso 1 1 calc R . .
C39 C 1.07011(11) 0.24301(12) 0.13599(10) 0.0235(6) Uani 1 1 d . . .
H39 H 1.0702 0.2200 0.1668 0.028 Uiso 1 1 calc R . .
C40 C 1.09049(11) 0.09748(11) 0.11244(9) 0.0157(6) Uani 1 1 d . . .
C41 C 1.14881(11) 0.11512(11) 0.10314(10) 0.0219(6) Uani 1 1 d . . .
H41 H 1.1564 0.1513 0.0855 0.026 Uiso 1 1 calc R . .
C42 C 1.19615(12) 0.08000(12) 0.11964(10) 0.0250(6) Uani 1 1 d . . .
H42 H 1.2361 0.0920 0.1129 0.030 Uiso 1 1 calc R . .
C43 C 1.18524(12) 0.02781(12) 0.14575(10) 0.0243(6) Uani 1 1 d . . .
H43 H 1.2177 0.0042 0.1574 0.029 Uiso 1 1 calc R . .
C44 C 1.12727(12) 0.00970(12) 0.15510(10) 0.0255(7) Uani 1 1 d . . .
H44 H 1.1200 -0.0265 0.1729 0.031 Uiso 1 1 calc R . .
C45 C 1.07990(12) 0.04411(11) 0.13860(10) 0.0206(6) Uani 1 1 d . . .
H45 H 1.0401 0.0316 0.1450 0.025 Uiso 1 1 calc R . .
C46 C 1.00988(11) 0.11985(10) 0.02670(9) 0.0162(6) Uani 1 1 d . . .
C47 C 1.03912(11) 0.07429(11) 0.00090(9) 0.0199(6) Uani 1 1 d . . .
H47 H 1.0700 0.0529 0.0178 0.024 Uiso 1 1 calc R . .
C48 C 1.02333(12) 0.05995(11) -0.04968(10) 0.0230(6) Uani 1 1 d . . .
H48 H 1.0433 0.0286 -0.0671 0.028 Uiso 1 1 calc R . .
C49 C 0.97892(11) 0.09087(11) -0.07462(10) 0.0225(6) Uani 1 1 d . . .
H49 H 0.9688 0.0815 -0.1094 0.027 Uiso 1 1 calc R . .
C50 C 0.94898(12) 0.13577(12) -0.04891(10) 0.0250(6) Uani 1 1 d . . .
H50 H 0.9180 0.1568 -0.0660 0.030 Uiso 1 1 calc R . .
C51 C 0.96383(11) 0.15015(11) 0.00134(10) 0.0223(6) Uani 1 1 d . . .
H51 H 0.9427 0.1807 0.0188 0.027 Uiso 1 1 calc R . .
C52 C 0.74308(11) 0.07553(10) 0.22669(9) 0.0165(6) Uani 1 1 d . . .
C53 C 0.77206(12) 0.02079(11) 0.22850(9) 0.0206(6) Uani 1 1 d . . .
H53 H 0.8127 0.0188 0.2389 0.025 Uiso 1 1 calc R . .
C54 C 0.74220(13) -0.03048(12) 0.21527(10) 0.0256(7) Uani 1 1 d . . .
H54 H 0.7625 -0.0675 0.2161 0.031 Uiso 1 1 calc R . .
C55 C 0.68263(13) -0.02817(12) 0.20070(10) 0.0293(7) Uani 1 1 d . . .
H55 H 0.6620 -0.0636 0.1919 0.035 Uiso 1 1 calc R . .
C56 C 0.65331(13) 0.02565(12) 0.19902(10) 0.0305(7) Uani 1 1 d . . .
H56 H 0.6124 0.0272 0.1893 0.037 Uiso 1 1 calc R . .
C57 C 0.68358(12) 0.07745(12) 0.21153(10) 0.0245(6) Uani 1 1 d . . .
H57 H 0.6635 0.1145 0.2097 0.029 Uiso 1 1 calc R . .
C58 C 0.78743(11) 0.13038(10) 0.31839(9) 0.0159(6) Uani 1 1 d . . .
C59 C 0.73438(13) 0.12397(11) 0.34570(10) 0.0262(7) Uani 1 1 d . . .
H59 H 0.6977 0.1202 0.3275 0.031 Uiso 1 1 calc R . .
C60 C 0.73477(14) 0.12311(13) 0.39935(10) 0.0339(8) Uani 1 1 d . . .
H60 H 0.6983 0.1196 0.4179 0.041 Uiso 1 1 calc R . .
C61 C 0.78799(14) 0.12731(12) 0.42593(10) 0.0322(7) Uani 1 1 d . . .
H61 H 0.7882 0.1264 0.4627 0.039 Uiso 1 1 calc R . .
C62 C 0.84106(12) 0.13282(11) 0.39903(10) 0.0254(6) Uani 1 1 d . . .
H62 H 0.8777 0.1355 0.4174 0.030 Uiso 1 1 calc R . .
C63 C 0.84110(12) 0.13444(11) 0.34539(9) 0.0205(6) Uani 1 1 d . . .
H63 H 0.8777 0.1383 0.3271 0.025 Uiso 1 1 calc R . .
C64 C 0.74940(11) 0.20804(10) 0.23836(9) 0.0153(6) Uani 1 1 d . . .
C65 C 0.68957(12) 0.21896(11) 0.25101(9) 0.0216(6) Uani 1 1 d . . .
H65 H 0.6649 0.1877 0.2632 0.026 Uiso 1 1 calc R . .
C66 C 0.66658(12) 0.27564(11) 0.24564(10) 0.0239(6) Uani 1 1 d . . .
H66 H 0.6259 0.2830 0.2540 0.029 Uiso 1 1 calc R . .
C67 C 0.70193(13) 0.32157(12) 0.22825(9) 0.0255(7) Uani 1 1 d . . .
H67 H 0.6855 0.3602 0.2242 0.031 Uiso 1 1 calc R . .
C68 C 0.76140(13) 0.31127(11) 0.21666(9) 0.0236(6) Uani 1 1 d . . .
H68 H 0.7860 0.3429 0.2050 0.028 Uiso 1 1 calc R . .
C69 C 0.78490(12) 0.25479(11) 0.22203(9) 0.0189(6) Uani 1 1 d . . .
H69 H 0.8258 0.2480 0.2144 0.023 Uiso 1 1 calc R . .
C1T C 0.5818(5) 0.3907(5) 0.4137(5) 0.071(5) Uiso 0.624(5) 1 d PD B 1
C2T C 0.5221(2) 0.3705(2) 0.4107(2) 0.0268(14) Uiso 0.624(5) 1 d PD B 1
H2T H 0.4890 0.3953 0.4182 0.032 Uiso 0.624(5) 1 calc PR B 1
C3T C 0.5153(3) 0.3089(3) 0.3955(2) 0.0407(17) Uiso 0.624(5) 1 d PD B 1
H3T H 0.4770 0.2908 0.3977 0.049 Uiso 0.624(5) 1 calc PR B 1
C4T C 0.5636(3) 0.2757(3) 0.3776(2) 0.0428(17) Uiso 0.624(5) 1 d PD B 1
H4T H 0.5583 0.2364 0.3653 0.051 Uiso 0.624(5) 1 calc PR B 1
C5T C 0.6206(3) 0.3024(3) 0.3783(2) 0.0360(16) Uiso 0.624(5) 1 d PD B 1
H5T H 0.6546 0.2810 0.3667 0.043 Uiso 0.624(5) 1 calc PR B 1
C6T C 0.6264(3) 0.3590(3) 0.3959(3) 0.031(2) Uiso 0.624(5) 1 d PD B 1
H6T H 0.6650 0.3765 0.3953 0.038 Uiso 0.624(5) 1 calc PR B 1
C7T C 0.5913(2) 0.4556(2) 0.4276(2) 0.0515(17) Uiso 0.624(5) 1 d PD B 1
H7T1 H 0.6298 0.4601 0.4451 0.077 Uiso 0.624(5) 1 calc PR B 1
H7T2 H 0.5592 0.4688 0.4507 0.077 Uiso 0.624(5) 1 calc PR B 1
H7T3 H 0.5910 0.4796 0.3960 0.077 Uiso 0.624(5) 1 calc PR B 1
C1T' C 0.5993(5) 0.2905(4) 0.3835(3) 0.026(2) Uiso 0.376(5) 1 d PD B 2
C2T' C 0.6223(6) 0.3471(5) 0.3936(6) 0.048(5) Uiso 0.376(5) 1 d PD B 2
H2T' H 0.6637 0.3553 0.3902 0.058 Uiso 0.376(5) 1 calc PR B 2
C3T' C 0.5796(5) 0.3935(5) 0.4096(5) 0.012(3) Uiso 0.376(5) 1 d PD B 2
H3T' H 0.5895 0.4345 0.4089 0.015 Uiso 0.376(5) 1 calc PR B 2
C4T' C 0.5258(7) 0.3737(7) 0.4252(7) 0.120(8) Uiso 0.376(5) 1 d PD B 2
H4T' H 0.5032 0.3966 0.4490 0.144 Uiso 0.376(5) 1 calc PR B 2
C5T' C 0.5029(5) 0.3212(4) 0.4075(4) 0.040(3) Uiso 0.376(5) 1 d PD B 2
H5T' H 0.4610 0.3145 0.4081 0.048 Uiso 0.376(5) 1 calc PR B 2
C6T' C 0.5403(4) 0.2787(4) 0.3891(3) 0.020(2) Uiso 0.376(5) 1 d PD B 2
H6T' H 0.5251 0.2408 0.3801 0.024 Uiso 0.376(5) 1 calc PR B 2
C7T' C 0.6448(4) 0.2461(4) 0.3736(4) 0.071(4) Uiso 0.376(5) 1 d PD B 2
H7T4 H 0.6256 0.2083 0.3650 0.106 Uiso 0.376(5) 1 calc PR B 2
H7T5 H 0.6696 0.2411 0.4045 0.106 Uiso 0.376(5) 1 calc PR B 2
H7T6 H 0.6698 0.2590 0.3445 0.106 Uiso 0.376(5) 1 calc PR B 2

loop_
_atom_site_aniso_label
_atom_site_aniso_U_11
_atom_site_aniso_U_22
_atom_site_aniso_U_33
_atom_site_aniso_U_23
_atom_site_aniso_U_13
_atom_site_aniso_U_12
Br1 0.01893(15) 0.03124(16) 0.03077(16) 0.01047(13) 0.00530(12) 0.00230(13)
Al1 0.0134(4) 0.0115(4) 0.0127(4) 0.0003(3) -0.0002(3) 0.0002(3)
N1 0.0126(11) 0.0138(10) 0.0138(10) -0.0013(9) -0.0027(9) 0.0014(9)
N2 0.0135(11) 0.0142(11) 0.0130(10) 0.0007(9) 0.0020(9) 0.0003(9)
O1 0.0177(10) 0.0109(9) 0.0144(9) -0.0003(7) -0.0044(7) 0.0009(8)
O2 0.0167(10) 0.0112(9) 0.0161(9) 0.0013(7) -0.0013(7) -0.0021(7)
O3 0.0155(9) 0.0203(9) 0.0154(9) 0.0000(8) 0.0029(7) 0.0010(8)
O4 0.0141(9) 0.0166(9) 0.0138(8) -0.0002(7) 0.0021(7) 0.0008(8)
P1 0.0153(4) 0.0162(3) 0.0153(3) 0.0002(3) 0.0021(3) 0.0008(3)
P2 0.0147(4) 0.0140(3) 0.0148(3) 0.0000(3) 0.0016(3) -0.0001(3)
C1 0.0149(14) 0.0128(13) 0.0135(12) -0.0019(10) 0.0045(11) -0.0002(11)
C2 0.0139(14) 0.0157(13) 0.0115(12) -0.0028(11) 0.0004(10) 0.0011(11)
C3 0.0227(15) 0.0133(13) 0.0159(13) -0.0017(11) -0.0090(11) 0.0006(12)
C4 0.0345(17) 0.0183(14) 0.0176(14) 0.0037(12) 0.0011(12) 0.0074(13)
C5 0.0217(15) 0.0212(14) 0.0243(14) 0.0024(12) -0.0027(12) 0.0029(13)
C6 0.0415(19) 0.0223(15) 0.0273(16) 0.0007(13) -0.0205(14) 0.0020(14)
C7 0.0143(14) 0.0169(13) 0.0151(13) -0.0022(11) 0.0030(11) -0.0013(11)
C8 0.0175(14) 0.0138(13) 0.0135(12) 0.0008(11) 0.0001(11) 0.0018(12)
C9 0.0193(15) 0.0125(13) 0.0203(13) -0.0010(11) -0.0013(11) 0.0013(11)
C10 0.0214(15) 0.0164(14) 0.0285(15) 0.0020(12) -0.0029(12) -0.0039(12)
C11 0.0219(16) 0.0149(13) 0.0319(15) -0.0022(12) 0.0019(13) -0.0028(12)
C12 0.0289(16) 0.0119(13) 0.0296(15) -0.0002(12) -0.0070(13) -0.0007(12)
C13 0.0154(14) 0.0134(13) 0.0170(13) 0.0040(11) 0.0028(11) 0.0028(11)
C14 0.0131(13) 0.0134(13) 0.0141(12) -0.0001(11) 0.0002(11) 0.0015(11)
C15 0.0130(14) 0.0173(13) 0.0119(12) 0.0019(10) 0.0014(10) 0.0030(11)
C16 0.0237(15) 0.0161(13) 0.0179(13) 0.0007(11) -0.0067(12) -0.0018(12)
C17 0.0175(14) 0.0195(13) 0.0180(13) -0.0006(12) -0.0055(11) -0.0008(12)
C18 0.0178(15) 0.0178(13) 0.0143(12) -0.0018(11) -0.0040(11) -0.0020(12)
C19 0.0121(14) 0.0155(13) 0.0196(13) -0.0043(11) 0.0005(11) -0.0016(12)
C20 0.0151(14) 0.0166(13) 0.0198(13) 0.0024(11) -0.0023(11) 0.0008(12)
C21 0.0143(14) 0.0137(13) 0.0154(13) 0.0007(11) 0.0047(11) 0.0019(11)
C22 0.0155(14) 0.0190(14) 0.0160(13) 0.0017(11) 0.0018(11) 0.0020(12)
C23 0.0217(15) 0.0176(14) 0.0166(13) 0.0002(11) -0.0018(12) 0.0023(12)
C24 0.0256(16) 0.0259(15) 0.0214(14) -0.0045(12) -0.0031(12) 0.0051(13)
C25 0.0202(15) 0.0255(15) 0.0242(14) -0.0003(12) -0.0065(12) 0.0008(13)
C26 0.0267(16) 0.0238(15) 0.0224(15) 0.0017(12) -0.0061(12) 0.0048(13)
C27 0.0242(16) 0.0190(14) 0.0212(14) 0.0046(12) -0.0001(12) 0.0043(12)
C28 0.0216(15) 0.0178(14) 0.0337(16) 0.0023(12) -0.0030(13) -0.0030(12)
C29 0.036(2) 0.0136(15) 0.074(2) 0.0133(16) -0.0178(18) -0.0063(14)
C30 0.042(3) 0.016(2) 0.058(3) -0.009(2) -0.003(2) 0.0039(19)
C31 0.089(4) 0.012(2) 0.048(3) 0.009(2) -0.024(3) -0.010(2)
C32 0.044(3) 0.010(2) 0.068(4) 0.003(2) 0.007(3) -0.008(2)
C33 0.0205(15) 0.0177(14) 0.0284(15) -0.0010(12) -0.0040(12) -0.0056(12)
C34 0.0169(14) 0.0179(13) 0.0183(13) 0.0015(11) 0.0043(11) 0.0007(12)
C35 0.060(2) 0.0221(16) 0.0232(15) -0.0027(13) -0.0016(15) -0.0091(16)
C36 0.079(3) 0.0236(17) 0.0285(17) 0.0069(14) -0.0002(17) -0.0104(17)
C37 0.0357(19) 0.0171(15) 0.0395(18) -0.0028(14) 0.0024(15) -0.0003(14)
C38 0.0252(17) 0.0305(17) 0.0271(16) -0.0072(14) 0.0008(13) -0.0070(14)
C39 0.0227(15) 0.0260(15) 0.0220(14) 0.0029(13) -0.0001(12) -0.0033(13)
C40 0.0150(14) 0.0172(13) 0.0148(12) -0.0042(11) 0.0010(11) 0.0017(11)
C41 0.0208(15) 0.0205(14) 0.0243(14) 0.0032(12) 0.0036(12) -0.0014(12)
C42 0.0160(15) 0.0264(16) 0.0327(16) -0.0009(13) -0.0003(12) -0.0009(13)
C43 0.0208(16) 0.0254(15) 0.0267(15) -0.0013(13) -0.0056(13) 0.0057(13)
C44 0.0269(17) 0.0223(15) 0.0273(15) 0.0056(12) 0.0017(13) 0.0039(14)
C45 0.0159(15) 0.0230(14) 0.0229(14) 0.0010(12) 0.0033(12) -0.0014(12)
C46 0.0155(14) 0.0187(13) 0.0144(12) 0.0012(11) 0.0026(11) -0.0037(11)
C47 0.0190(15) 0.0205(14) 0.0201(14) -0.0004(12) 0.0009(11) 0.0010(12)
C48 0.0280(16) 0.0212(14) 0.0197(14) -0.0027(12) 0.0048(12) -0.0015(13)
C49 0.0238(16) 0.0283(15) 0.0153(13) -0.0022(12) 0.0022(12) -0.0097(13)
C50 0.0189(15) 0.0341(16) 0.0221(14) 0.0062(13) -0.0017(12) -0.0003(14)
C51 0.0211(15) 0.0245(15) 0.0212(14) 0.0018(12) 0.0015(12) 0.0023(12)
C52 0.0181(14) 0.0160(13) 0.0156(13) -0.0016(11) 0.0042(11) -0.0029(12)
C53 0.0180(15) 0.0206(14) 0.0230(14) -0.0010(12) 0.0053(12) 0.0003(12)
C54 0.0336(18) 0.0172(14) 0.0261(15) -0.0016(12) 0.0068(13) -0.0015(13)
C55 0.0332(19) 0.0244(16) 0.0303(16) -0.0046(13) 0.0038(14) -0.0126(14)
C56 0.0253(17) 0.0320(17) 0.0344(17) -0.0048(14) -0.0006(14) -0.0069(14)
C57 0.0212(16) 0.0209(15) 0.0314(16) 0.0000(13) -0.0024(13) 0.0005(13)
C58 0.0189(14) 0.0113(12) 0.0174(13) 0.0011(11) 0.0033(11) -0.0004(12)
C59 0.0274(16) 0.0295(16) 0.0217(14) 0.0031(13) 0.0042(12) -0.0035(13)
C60 0.0355(19) 0.0451(19) 0.0212(15) 0.0080(14) 0.0094(14) 0.0019(16)
C61 0.049(2) 0.0340(17) 0.0134(14) 0.0060(13) 0.0031(14) 0.0073(16)
C62 0.0297(17) 0.0241(15) 0.0224(14) -0.0009(13) -0.0050(13) 0.0069(14)
C63 0.0231(15) 0.0183(14) 0.0200(13) 0.0009(12) 0.0038(12) 0.0022(12)
C64 0.0173(14) 0.0157(13) 0.0130(12) 0.0005(11) 0.0003(11) 0.0003(12)
C65 0.0239(16) 0.0191(14) 0.0219(14) -0.0003(12) 0.0005(12) -0.0007(13)
C66 0.0200(16) 0.0248(15) 0.0269(15) -0.0033(13) -0.0003(12) 0.0065(13)
C67 0.0362(18) 0.0189(14) 0.0216(15) -0.0038(12) -0.0053(13) 0.0068(14)
C68 0.0335(18) 0.0155(14) 0.0219(14) -0.0005(12) 0.0049(13) -0.0008(13)
C69 0.0201(15) 0.0205(14) 0.0162(13) -0.0043(12) 0.0005(11) -0.0006(12)

loop_
_geom_bond_atom_site_label_1
_geom_bond_atom_site_label_2
_geom_bond_distance
_geom_bond_site_symmetry_2
_geom_bond_publ_flag
Al1 O1 1.8195(16) . ?
Al1 O2 1.8437(17) . ?
Al1 O3 1.9241(17) . ?
Al1 O4 1.9516(17) . ?
Al1 N2 2.045(2) . ?
Al1 N1 2.092(2) . ?
N1 C15 1.301(3) . ?
N1 C16 1.485(3) . ?
N2 C19 1.293(3) . ?
N2 C18 1.474(3) . ?
O1 C1 1.322(3) . ?
O2 C21 1.325(3) . ?
O3 P1 1.5015(17) . ?
O4 P2 1.5079(17) . ?
P1 C46 1.787(2) . ?
P1 C40 1.793(2) . ?
P1 C34 1.798(3) . ?
P2 C52 1.794(2) . ?
P2 C58 1.802(2) . ?
P2 C64 1.803(2) . ?
C1 C14 1.409(3) . ?
C1 C2 1.434(3) . ?
C2 C7 1.384(3) . ?
C2 C3 1.531(3) . ?
C3 C6 1.533(3) . ?
C3 C5 1.534(3) . ?
C3 C4 1.538(3) . ?
C4 H4A 0.9800 . ?
C4 H4B 0.9800 . ?
C4 H4C 0.9800 . ?
C5 H5A 0.9800 . ?
C5 H5B 0.9800 . ?
C5 H5C 0.9800 . ?
C6 H6A 0.9800 . ?
C6 H6B 0.9800 . ?
C6 H6C 0.9800 . ?
C7 C8 1.402(3) . ?
C7 H7 0.9500 . ?
C8 C13 1.378(3) . ?
C8 C9 1.532(3) . ?
C9 C12 1.531(3) . ?
C9 C11 1.541(3) . ?
C9 C10 1.542(3) . ?
C10 H10A 0.9800 . ?
C10 H10B 0.9800 . ?
C10 H10C 0.9800 . ?
C11 H11A 0.9800 . ?
C11 H11B 0.9800 . ?
C11 H11C 0.9800 . ?
C12 H12A 0.9800 . ?
C12 H12B 0.9800 . ?
C12 H12C 0.9800 . ?
C13 C14 1.413(3) . ?
C13 H13 0.9500 . ?
C14 C15 1.434(3) . ?
C15 H15 0.9500 . ?
C16 C17 1.506(3) . ?
C16 H16A 0.9900 . ?
C16 H16B 0.9900 . ?
C17 C18 1.513(3) . ?
C17 H17A 0.9900 . ?
C17 H17B 0.9900 . ?
C18 H18A 0.9900 . ?
C18 H18B 0.9900 . ?
C19 C20 1.436(3) . ?
C19 H19 0.9500 . ?
C20 C33 1.405(3) . ?
C20 C21 1.411(3) . ?
C21 C22 1.431(3) . ?
C22 C27 1.390(3) . ?
C22 C23 1.540(3) . ?
C23 C24 1.527(3) . ?
C23 C25 1.536(3) . ?
C23 C26 1.537(3) . ?
C24 H24A 0.9800 . ?
C24 H24B 0.9800 . ?
C24 H24C 0.9800 . ?
C25 H25A 0.9800 . ?
C25 H25B 0.9800 . ?
C25 H25C 0.9800 . ?
C26 H26A 0.9800 . ?
C26 H26B 0.9800 . ?
C26 H26C 0.9800 . ?
C27 C28 1.403(4) . ?
C27 H27 0.9500 . ?
C28 C33 1.373(4) . ?
C28 C29 1.532(4) . ?
C29 C31' 1.375(14) . ?
C29 C32' 1.461(12) . ?
C29 C31 1.467(5) . ?
C29 C32 1.517(5) . ?
C29 C30 1.640(5) . ?
C29 C30' 1.810(11) . ?
C30 H30A 0.9800 . ?
C30 H30B 0.9800 . ?
C30 H30C 0.9800 . ?
C31 H31A 0.9800 . ?
C31 H31B 0.9800 . ?
C31 H31C 0.9800 . ?
C32 H32A 0.9800 . ?
C32 H32B 0.9800 . ?
C32 H32C 0.9800 . ?
C30' H30D 0.9800 . ?
C30' H30E 0.9800 . ?
C30' H30F 0.9800 . ?
C31' H31D 0.9800 . ?
C31' H31E 0.9800 . ?
C31' H31F 0.9800 . ?
C32' H32D 0.9800 . ?
C32' H32E 0.9800 . ?
C32' H32F 0.9800 . ?
C33 H33 0.9500 . ?
C34 C35 1.387(3) . ?
C34 C39 1.391(3) . ?
C35 C36 1.398(4) . ?
C35 H35 0.9500 . ?
C36 C37 1.370(4) . ?
C36 H36 0.9500 . ?
C37 C38 1.381(4) . ?
C37 H37 0.9500 . ?
C38 C39 1.382(4) . ?
C38 H38 0.9500 . ?
C39 H39 0.9500 . ?
C40 C41 1.386(3) . ?
C40 C45 1.400(3) . ?
C41 C42 1.390(3) . ?
C41 H41 0.9500 . ?
C42 C43 1.378(4) . ?
C42 H42 0.9500 . ?
C43 C44 1.382(4) . ?
C43 H43 0.9500 . ?
C44 C45 1.382(3) . ?
C44 H44 0.9500 . ?
C45 H45 0.9500 . ?
C46 C47 1.389(3) . ?
C46 C51 1.400(3) . ?
C47 C48 1.391(3) . ?
C47 H47 0.9500 . ?
C48 C49 1.375(3) . ?
C48 H48 0.9500 . ?
C49 C50 1.384(4) . ?
C49 H49 0.9500 . ?
C50 C51 1.378(3) . ?
C50 H50 0.9500 . ?
C51 H51 0.9500 . ?
C52 C57 1.389(3) . ?
C52 C53 1.395(3) . ?
C53 C54 1.379(3) . ?
C53 H53 0.9500 . ?
C54 C55 1.387(4) . ?
C54 H54 0.9500 . ?
C55 C56 1.381(4) . ?
C55 H55 0.9500 . ?
C56 C57 1.389(3) . ?
C56 H56 0.9500 . ?
C57 H57 0.9500 . ?
C58 C59 1.389(3) . ?
C58 C63 1.392(3) . ?
C59 C60 1.386(4) . ?
C59 H59 0.9500 . ?
C60 C61 1.379(4) . ?
C60 H60 0.9500 . ?
C61 C62 1.382(4) . ?
C61 H61 0.9500 . ?
C62 C63 1.385(3) . ?
C62 H62 0.9500 . ?
C63 H63 0.9500 . ?
C64 C69 1.386(3) . ?
C64 C65 1.401(3) . ?
C65 C66 1.385(3) . ?
C65 H65 0.9500 . ?
C66 C67 1.379(4) . ?
C66 H66 0.9500 . ?
C67 C68 1.385(4) . ?
C67 H67 0.9500 . ?
C68 C69 1.385(3) . ?
C68 H68 0.9500 . ?
C69 H69 0.9500 . ?
C1T C6T 1.311(11) . ?
C1T C2T 1.415(12) . ?
C1T C7T 1.521(11) . ?
C2T C3T 1.450(8) . ?
C2T H2T 0.9500 . ?
C3T C4T 1.395(8) . ?
C3T H3T 0.9500 . ?
C4T C5T 1.410(8) . ?
C4T H4T 0.9500 . ?
C5T C6T 1.361(9) . ?
C5T H5T 0.9500 . ?
C6T H6T 0.9500 . ?
C7T H7T1 0.9800 . ?
C7T H7T2 0.9800 . ?
C7T H7T3 0.9800 . ?
C1T' C6T' 1.356(12) . ?
C1T' C2T' 1.400(14) . ?
C1T' C7T' 1.450(11) . ?
C2T' C3T' 1.476(14) . ?
C2T' H2T' 0.9500 . ?
C3T' C4T' 1.348(16) . ?
C3T' H3T' 0.9500 . ?
C4T' C5T' 1.368(14) . ?
C4T' H4T' 0.9500 . ?
C5T' C6T' 1.357(12) . ?
C5T' H5T' 0.9500 . ?
C6T' H6T' 0.9500 . ?
C7T' H7T4 0.9800 . ?
C7T' H7T5 0.9800 . ?
C7T' H7T6 0.9800 . ?
